data_2208875
loop_
_publ_author_name
'Ying-Qian Xu'
'Yue-Dong Lv'
'Yan-Ling Quan'

_publ_section_title
;
 Eudesma-5,12-dien-13-oic acid from <i>Laggera pterodonta</i>
;
_journal_coeditor_code ER6043
_journal_issue 5
_journal_name_full 'Acta Crystallographica Section E'
_journal_page_first o1844
_journal_page_last o1845
_journal_paper_doi 10.1107/S1600536806012529
_journal_volume 62
_journal_year 2006
_chemical_formula_iupac 'C15 H22 O2'
_chemical_formula_moiety 'C15 H22 O2'
_chemical_formula_sum 'C15 H22 O2'
_chemical_formula_weight 234.33
_chemical_melting_point 370
_chemical_name_systematic
;
Eudesmane-5,12-dien-13-oic acid
;
_space_group_IT_number 19
_symmetry_cell_setting orthorhombic
_symmetry_space_group_name_Hall 'P 2ac 2ab'
_symmetry_space_group_name_H-M 'P 21 21 21'
_atom_sites_solution_hydrogens geom
_atom_sites_solution_primary direct
_atom_sites_solution_secondary difmap
_cell_angle_alpha 90.00
_cell_angle_beta 90.00
_cell_angle_gamma 90.00
_cell_formula_units_Z 4
_cell_length_a 6.3452(12)
_cell_length_b 14.032(3)
_cell_length_c 15.132(3)
_cell_measurement_reflns_used 2388
_cell_measurement_temperature 294(2)
_cell_measurement_theta_max 25.20
_cell_measurement_theta_min 2.69
_cell_volume 1347.3(5)
_computing_cell_refinement SMART
_computing_data_collection 'SMART (Bruker, 1997)'
_computing_data_reduction 'SAINT (Bruker, 1997)'
_computing_molecular_graphics 'SHELXTL (Bruker, 1997)'
_computing_publication_material SHELXTL
_computing_structure_refinement 'SHELXL97 (Sheldrick, 1997)'
_computing_structure_solution 'SHELXS97 (Sheldrick, 1997)'
_diffrn_ambient_temperature 294(2)
_diffrn_measured_fraction_theta_full 0.998
_diffrn_measured_fraction_theta_max 0.998
_diffrn_measurement_device_type 'Bruker SMART CCD area-detector'
_diffrn_measurement_method '\f and \w'
_diffrn_radiation_monochromator graphite
_diffrn_radiation_source 'fine-focus sealed tube'
_diffrn_radiation_type 'Mo K\a'
_diffrn_radiation_wavelength 0.71073
_diffrn_reflns_av_R_equivalents 0.0336
_diffrn_reflns_av_sigmaI/netI 0.0266
_diffrn_reflns_limit_h_max 6
_diffrn_reflns_limit_h_min -7
_diffrn_reflns_limit_k_max 17
_diffrn_reflns_limit_k_min -17
_diffrn_reflns_limit_l_max 18
_diffrn_reflns_limit_l_min -15
_diffrn_reflns_number 7658
_diffrn_reflns_theta_full 26.47
_diffrn_reflns_theta_max 26.47
_diffrn_reflns_theta_min 1.98
_diffrn_standards_decay_% 0
_diffrn_standards_interval_count 0
_diffrn_standards_interval_time 0
_diffrn_standards_number 0
_exptl_absorpt_coefficient_mu 0.075
_exptl_absorpt_correction_T_max 0.985
_exptl_absorpt_correction_T_min 0.981
_exptl_absorpt_correction_type multi-scan
_exptl_absorpt_process_details '(SADABS; Sheldrick, 2002)'
_exptl_crystal_colour colorless
_exptl_crystal_density_diffrn 1.155
_exptl_crystal_density_method 'not measured'
_exptl_crystal_description prism
_exptl_crystal_F_000 512
_exptl_crystal_size_max 0.26
_exptl_crystal_size_mid 0.24
_exptl_crystal_size_min 0.20
_refine_diff_density_max 0.126
_refine_diff_density_min -0.165
_refine_ls_abs_structure_details 'Unknown, Friedel Pairs merged'
_refine_ls_extinction_method none
_refine_ls_goodness_of_fit_ref 1.025
_refine_ls_hydrogen_treatment mixed
_refine_ls_matrix_type full
_refine_ls_number_parameters 160
_refine_ls_number_reflns 1619
_refine_ls_number_restraints 0
_refine_ls_restrained_S_all 1.025
_refine_ls_R_factor_all 0.0579
_refine_ls_R_factor_gt 0.0386
_refine_ls_shift/su_max 0.000
_refine_ls_shift/su_mean 0.000
_refine_ls_structure_factor_coef Fsqd
_refine_ls_weighting_details 'w=1/[\s^2^(Fo^2^)+(0.0628P)^2^+0.0486P] where P=(Fo^2^+2Fc^2^)/3'
_refine_ls_weighting_scheme calc
_refine_ls_wR_factor_gt 0.0935
_refine_ls_wR_factor_ref 0.1054
_reflns_number_gt 1203
_reflns_number_total 1619
_reflns_threshold_expression I>2\s(I)
_cod_data_source_file er6043.cif
_cod_data_source_block I
_cod_depositor_comments
;
The following automatic conversions were performed:
'_symmetry_cell_setting' value 'Orthorhombic' changed to 'orthorhombic'
according to '/home/saulius/struct/CIF-dictionaries/cif_core.dic'
dictionary named 'cif_core.dic' version 2.4.1 from 2010-06-29.

Automatic conversion script
Id: cif_fix_enum 1527 2010-12-29 10:47:43Z saulius 

The following automatic conversions were performed:

'_symmetry_cell_setting' value 'Orthorhombic' changed to
'orthorhombic' according to
/home/saulius/struct/CIF-dictionaries/cif_core.dic dictionary named
'cif_core.dic' version 2.4.1 from 2010-06-29.

Automatic conversion script
Id: cif_fix_values 1715 2011-07-08 13:25:40Z adriana 
;
_cod_original_cell_volume 1347.2(5)
_cod_database_code 2208875
_cod_database_fobs_code 2208875

loop_
_symmetry_equiv_pos_as_xyz
'x, y, z'
'-x+1/2, -y, z+1/2'
'-x, y+1/2, -z+1/2'
'x+1/2, -y+1/2, -z'

loop_
_atom_site_type_symbol
_atom_site_label
_atom_site_fract_x
_atom_site_fract_y
_atom_site_fract_z
_atom_site_U_iso_or_equiv
_atom_site_adp_type
_atom_site_calc_flag
_atom_site_refinement_flags
_atom_site_occupancy
O O1 0.2676(3) 0.27983(13) 0.05620(12) 0.0656(5) Uani d . 1
O O2 0.5975(3) 0.26494(16) 0.10258(13) 0.0698(6) Uani d . 1
H H2 0.632(5) 0.254(2) 0.046(2) 0.091(10) Uiso d . 1
C C1 -0.3142(4) 0.51903(19) 0.36325(17) 0.0566(7) Uani d . 1
H H1A -0.3404 0.5846 0.3462 0.068 Uiso calc R 1
H H1B -0.4149 0.4793 0.3322 0.068 Uiso calc R 1
C C2 -0.3512(4) 0.5091(2) 0.46210(18) 0.0647(7) Uani d . 1
H H2A -0.2552 0.5505 0.4940 0.078 Uiso calc R 1
H H2B -0.4942 0.5281 0.4763 0.078 Uiso calc R 1
C C3 -0.3160(4) 0.4070(2) 0.48987(17) 0.0602(7) Uani d . 1
H H3A -0.4195 0.3667 0.4610 0.072 Uiso calc R 1
H H3B -0.3372 0.4016 0.5532 0.072 Uiso calc R 1
C C4 -0.0942(4) 0.37120(17) 0.46671(15) 0.0521(6) Uani d . 1
H H4 -0.0971 0.3016 0.4724 0.063 Uiso calc R 1
C C5 -0.0378(3) 0.39308(14) 0.37077(13) 0.0403(5) Uani d . 1
C C6 0.0511(4) 0.32626(15) 0.32120(15) 0.0444(6) Uani d . 1
H H6 0.0734 0.2674 0.3479 0.053 Uiso calc R 1
C C7 0.1197(4) 0.33543(15) 0.22633(14) 0.0425(5) Uani d . 1
H H7 0.0194 0.2997 0.1899 0.051 Uiso calc R 1
C C8 0.1114(4) 0.44011(16) 0.19712(16) 0.0533(6) Uani d . 1
H H8A 0.2345 0.4736 0.2191 0.064 Uiso calc R 1
H H8B 0.1123 0.4437 0.1331 0.064 Uiso calc R 1
C C9 -0.0874(4) 0.48707(18) 0.23275(15) 0.0546(6) Uani d . 1
H H9A -0.2095 0.4517 0.2124 0.065 Uiso calc R 1
H H9B -0.0974 0.5513 0.2094 0.065 Uiso calc R 1
C C10 -0.0899(4) 0.49115(14) 0.33396(15) 0.0442(5) Uani d . 1
C C11 0.3369(3) 0.29469(15) 0.20975(14) 0.0402(5) Uani d . 1
C C12 0.4745(4) 0.27184(19) 0.27190(16) 0.0586(7) Uani d . 1
H H12A 0.6048 0.2466 0.2564 0.070 Uiso calc R 1
H H12B 0.4409 0.2810 0.3311 0.070 Uiso calc R 1
C C13 0.3936(4) 0.27938(15) 0.11531(15) 0.0445(5) Uani d . 1
C C14 0.0678(5) 0.56749(16) 0.36505(19) 0.0607(7) Uani d . 1
H H14A 0.0559 0.5756 0.4279 0.091 Uiso calc R 1
H H14B 0.0374 0.6268 0.3361 0.091 Uiso calc R 1
H H14C 0.2084 0.5477 0.3506 0.091 Uiso calc R 1
C C15 0.0697(5) 0.4078(2) 0.53308(18) 0.0730(8) Uani d . 1
H H15A 0.2071 0.3857 0.5162 0.110 Uiso calc R 1
H H15B 0.0362 0.3843 0.5910 0.110 Uiso calc R 1
H H15C 0.0683 0.4762 0.5336 0.110 Uiso calc R 1

loop_
_atom_site_aniso_label
_atom_site_aniso_U_11
_atom_site_aniso_U_22
_atom_site_aniso_U_33
_atom_site_aniso_U_12
_atom_site_aniso_U_13
_atom_site_aniso_U_23
O1 0.0715(12) 0.0898(13) 0.0354(9) 0.0006(10) -0.0073(9) -0.0128(9)
O2 0.0632(12) 0.1040(15) 0.0421(10) 0.0142(11) 0.0112(9) -0.0121(10)
C1 0.0530(15) 0.0577(14) 0.0591(16) 0.0094(12) 0.0021(12) -0.0074(12)
C2 0.0552(16) 0.0758(17) 0.0630(17) 0.0054(13) 0.0107(13) -0.0185(14)
C3 0.0584(16) 0.0778(17) 0.0443(14) -0.0112(14) 0.0171(12) -0.0071(13)
C4 0.0645(15) 0.0536(12) 0.0384(13) -0.0023(12) 0.0103(11) 0.0015(10)
C5 0.0429(12) 0.0435(11) 0.0346(12) -0.0027(10) 0.0033(9) 0.0006(9)
C6 0.0544(14) 0.0367(10) 0.0422(13) -0.0010(10) 0.0061(10) 0.0030(9)
C7 0.0458(13) 0.0471(11) 0.0348(11) -0.0026(10) 0.0016(10) -0.0045(9)
C8 0.0642(16) 0.0566(13) 0.0391(13) 0.0038(12) 0.0081(11) 0.0105(10)
C9 0.0620(15) 0.0571(13) 0.0446(14) 0.0132(13) 0.0004(11) 0.0115(11)
C10 0.0462(12) 0.0424(11) 0.0439(12) 0.0030(10) 0.0024(10) -0.0016(10)
C11 0.0468(12) 0.0410(10) 0.0327(11) -0.0047(10) 0.0002(9) -0.0072(9)
C12 0.0600(16) 0.0775(17) 0.0382(13) 0.0071(14) -0.0005(12) -0.0091(12)
C13 0.0513(14) 0.0446(12) 0.0375(12) -0.0027(11) 0.0045(11) -0.0063(10)
C14 0.0622(17) 0.0468(13) 0.0733(18) -0.0081(12) 0.0004(14) -0.0012(12)
C15 0.0703(18) 0.105(2) 0.0442(15) -0.0028(17) -0.0043(14) 0.0073(15)

loop_
_atom_type_symbol
_atom_type_description
_atom_type_scat_dispersion_real
_atom_type_scat_dispersion_imag
_atom_type_scat_source
C C 0.0033 0.0000
; International Tables
Vol. C, Tables 4.2.6.8 and 6.1.1.4
;
H H 0.0000 0.0000
; International Tables
Vol. C, Tables 4.2.6.8 and 6.1.1.4
;
O O 0.0106 0.0000
; International Tables
Vol. C, Tables 4.2.6.8 and 6.1.1.4
;

loop_
_geom_angle_atom_site_label_1
_geom_angle_atom_site_label_2
_geom_angle_atom_site_label_3
_geom_angle
C13 O2 H2 114(2)
C2 C1 C10 113.7(2)
C2 C1 H1A 108.8
C10 C1 H1A 108.8
C2 C1 H1B 108.8
C10 C1 H1B 108.8
H1A C1 H1B 107.7
C3 C2 C1 109.8(2)
C3 C2 H2A 109.7
C1 C2 H2A 109.7
C3 C2 H2B 109.7
C1 C2 H2B 109.7
H2A C2 H2B 108.2
C2 C3 C4 112.5(2)
C2 C3 H3A 109.1
C4 C3 H3A 109.1
C2 C3 H3B 109.1
C4 C3 H3B 109.1
H3A C3 H3B 107.8
C5 C4 C15 113.4(2)
C5 C4 C3 111.5(2)
C15 C4 C3 111.3(2)
C5 C4 H4 106.8
C15 C4 H4 106.8
C3 C4 H4 106.8
C6 C5 C10 121.66(19)
C6 C5 C4 119.69(19)
C10 C5 C4 118.64(18)
C5 C6 C7 126.99(19)
C5 C6 H6 116.5
C7 C6 H6 116.5
C6 C7 C11 112.91(19)
C6 C7 C8 110.26(18)
C11 C7 C8 110.21(19)
C6 C7 H7 107.8
C11 C7 H7 107.8
C8 C7 H7 107.8
C9 C8 C7 109.9(2)
C9 C8 H8A 109.7
C7 C8 H8A 109.7
C9 C8 H8B 109.7
C7 C8 H8B 109.7
H8A C8 H8B 108.2
C8 C9 C10 112.3(2)
C8 C9 H9A 109.2
C10 C9 H9A 109.2
C8 C9 H9B 109.2
C10 C9 H9B 109.2
H9A C9 H9B 107.9
C5 C10 C9 109.26(17)
C5 C10 C14 112.11(19)
C9 C10 C14 108.9(2)
C5 C10 C1 109.0(2)
C9 C10 C1 107.9(2)
C14 C10 C1 109.6(2)
C12 C11 C13 119.2(2)
C12 C11 C7 125.1(2)
C13 C11 C7 115.72(19)
C11 C12 H12A 120.0
C11 C12 H12B 120.0
H12A C12 H12B 120.0
O1 C13 O2 122.9(2)
O1 C13 C11 123.6(2)
O2 C13 C11 113.5(2)
C10 C14 H14A 109.5
C10 C14 H14B 109.5
H14A C14 H14B 109.5
C10 C14 H14C 109.5
H14A C14 H14C 109.5
H14B C14 H14C 109.5
C4 C15 H15A 109.5
C4 C15 H15B 109.5
H15A C15 H15B 109.5
C4 C15 H15C 109.5
H15A C15 H15C 109.5
H15B C15 H15C 109.5

loop_
_geom_bond_atom_site_label_1
_geom_bond_atom_site_label_2
_geom_bond_distance
O1 C13 1.200(3)
O2 C13 1.323(3)
O2 H2 0.90(4)
C1 C2 1.520(4)
C1 C10 1.541(3)
C1 H1A 0.9700
C1 H1B 0.9700
C2 C3 1.510(4)
C2 H2A 0.9700
C2 H2B 0.9700
C3 C4 1.535(4)
C3 H3A 0.9700
C3 H3B 0.9700
C4 C5 1.526(3)
C4 C15 1.534(4)
C4 H4 0.9800
C5 C6 1.327(3)
C5 C10 1.521(3)
C6 C7 1.506(3)
C6 H6 0.9300
C7 C11 1.513(3)
C7 C8 1.535(3)
C7 H7 0.9800
C8 C9 1.522(4)
C8 H8A 0.9700
C8 H8B 0.9700
C9 C10 1.533(3)
C9 H9A 0.9700
C9 H9B 0.9700
C10 C14 1.540(3)
C11 C12 1.323(3)
C11 C13 1.489(3)
C12 H12A 0.9300
C12 H12B 0.9300
C14 H14A 0.9600
C14 H14B 0.9600
C14 H14C 0.9600
C15 H15A 0.9600
C15 H15B 0.9600
C15 H15C 0.9600

loop_
_geom_hbond_atom_site_label_D
_geom_hbond_atom_site_label_H
_geom_hbond_atom_site_label_A
_geom_hbond_site_symmetry_A
_geom_hbond_distance_DH
_geom_hbond_distance_HA
_geom_hbond_distance_DA
_geom_hbond_angle_DHA
_geom_hbond_publ_flag
O2 H2 O1 4 0.90(4) 1.83(4) 2.708(2) 165(3) yes

loop_
_geom_torsion_atom_site_label_1
_geom_torsion_atom_site_label_2
_geom_torsion_atom_site_label_3
_geom_torsion_atom_site_label_4
_geom_torsion
C10 C1 C2 C3 -59.8(3)
C1 C2 C3 C4 57.7(3)
C2 C3 C4 C5 -49.3(3)
C2 C3 C4 C15 78.4(3)
C15 C4 C5 C6 98.8(3)
C3 C4 C5 C6 -134.7(2)
C15 C4 C5 C10 -82.5(3)
C3 C4 C5 C10 44.0(3)
C10 C5 C6 C7 2.2(4)
C4 C5 C6 C7 -179.1(2)
C5 C6 C7 C11 134.3(2)
C5 C6 C7 C8 10.6(3)
C6 C7 C8 C9 -41.7(3)
C11 C7 C8 C9 -166.99(19)
C7 C8 C9 C10 64.0(3)
C6 C5 C10 C9 16.9(3)
C4 C5 C10 C9 -161.8(2)
C6 C5 C10 C14 -104.0(3)
C4 C5 C10 C14 77.3(3)
C6 C5 C10 C1 134.5(2)
C4 C5 C10 C1 -44.2(3)
C8 C9 C10 C5 -49.5(3)
C8 C9 C10 C14 73.3(2)
C8 C9 C10 C1 -167.8(2)
C2 C1 C10 C5 51.4(3)
C2 C1 C10 C9 169.9(2)
C2 C1 C10 C14 -71.7(3)
C6 C7 C11 C12 -13.9(3)
C8 C7 C11 C12 109.9(3)
C6 C7 C11 C13 165.54(19)
C8 C7 C11 C13 -70.7(2)
C12 C11 C13 O1 164.7(2)
C7 C11 C13 O1 -14.8(3)
C12 C11 C13 O2 -15.2(3)
C7 C11 C13 O2 165.3(2)

loop_
_cod_related_entry_id
_cod_related_entry_database
_cod_related_entry_code
1 ChemSpider 21179422
